data_2311599
loop_
_publ_author_name
'Sheshadri, S. N.'
'Chidan Kumar, C. S.'
'Naveen, S.'
'Veeraiah, M. K.'
'Raghava Reddy, Kakarla'
'Warad, Ismail'

_publ_section_title
;
 Crystal structure and Hirshfeld surface analysis of
 2-(4-nitro-phen-yl)-2-oxoethyl benzoate.
;
_journal_coeditor_code SU5520
_journal_issue 'Pt 11'
_journal_name_full 'Acta crystallographica. Section E, Crystallographic communications'
_journal_page_first 1719
_journal_page_last 1723
_journal_paper_doi 10.1107/S2056989019013975
_journal_volume 75
_journal_year 2019
_chemical_compound_source 'see text'
_chemical_formula_iupac 'C15 H11 N O5'
_chemical_formula_moiety 'C15 H11 N O5'
_chemical_formula_sum 'C15 H11 N O5'
_chemical_formula_weight 285.25
_chemical_name_systematic
;
2-(4-Nitrophenyl)-2-oxoethyl benzoate
;
_space_group_IT_number 14
_space_group_name_Hall '-P 2ybc'
_space_group_name_H-M_alt 'P 1 21/c 1'
_symmetry_cell_setting monoclinic
_symmetry_space_group_name_Hall '-P 2ybc'
_symmetry_space_group_name_H-M 'P 1 21/c 1'
_atom_sites_solution_hydrogens geom
_atom_sites_solution_primary direct
_atom_sites_solution_secondary difmap
_cell_angle_alpha 90
_cell_angle_beta 102.7110(10)
_cell_angle_gamma 90
_cell_formula_units_Z 4
_cell_length_a 7.3371(4)
_cell_length_b 21.0051(11)
_cell_length_c 8.3069(4)
_cell_measurement_reflns_used 3133
_cell_measurement_temperature 100
_cell_measurement_theta_max 30.20
_cell_measurement_theta_min 1.94
_cell_volume 1248.86(11)
_computing_cell_refinement
;
SAINT (Bruker, 2012)
;
_computing_data_collection
;
APEX2 (Bruker, 2012)
;
_computing_data_reduction
;
SAINT (Bruker, 2012)
;
_computing_molecular_graphics
;
Mercury (Macrae <i>et al.</i>, 2008)
;
_computing_publication_material
;
SHELXL97 (Sheldrick, 2008), PLATON (Spek, 2009) and publCIF
(Westrip, 2010)
;
_computing_structure_refinement
;
SHELXL97 (Sheldrick, 2008)
;
_computing_structure_solution
;
SHELXS97 (Sheldrick, 2008)
;
_diffrn_ambient_temperature 100
_diffrn_detector_area_resol_mean 18.4
_diffrn_measured_fraction_theta_full 0.997
_diffrn_measured_fraction_theta_max 0.997
_diffrn_measurement_device_type
;
Bruker APEXII DUO CCD area-detector
;
_diffrn_measurement_method '\f and \w scans'
_diffrn_radiation_monochromator graphite
_diffrn_radiation_probe x-ray
_diffrn_radiation_source 'Rotating Anode'
_diffrn_radiation_type MoK\a
_diffrn_radiation_wavelength 0.71073
_diffrn_reflns_av_R_equivalents 0.0287
_diffrn_reflns_av_sigmaI/netI 0.0269
_diffrn_reflns_limit_h_max 10
_diffrn_reflns_limit_h_min -10
_diffrn_reflns_limit_k_max 29
_diffrn_reflns_limit_k_min -29
_diffrn_reflns_limit_l_max 11
_diffrn_reflns_limit_l_min -11
_diffrn_reflns_number 14140
_diffrn_reflns_reduction_process
;
;
_diffrn_reflns_theta_full 30.20
_diffrn_reflns_theta_max 30.20
_diffrn_reflns_theta_min 1.94
_exptl_absorpt_coefficient_mu 0.116
_exptl_absorpt_correction_T_max 0.988
_exptl_absorpt_correction_T_min 0.959
_exptl_absorpt_correction_type multi-scan
_exptl_absorpt_process_details
;
(SADABS; Bruker, 2012)
;
_exptl_crystal_colour colourless
_exptl_crystal_density_diffrn 1.517
_exptl_crystal_density_method 'Not Measured'
_exptl_crystal_description needle
_exptl_crystal_F_000 592
_exptl_crystal_size_max 0.370
_exptl_crystal_size_mid 0.190
_exptl_crystal_size_min 0.110
_refine_diff_density_max 0.393
_refine_diff_density_min -0.296
_refine_ls_extinction_method none
_refine_ls_goodness_of_fit_ref 1.055
_refine_ls_hydrogen_treatment constr
_refine_ls_matrix_type full
_refine_ls_number_parameters 190
_refine_ls_number_reflns 3696
_refine_ls_number_restraints 0
_refine_ls_restrained_S_all 1.055
_refine_ls_R_factor_all 0.0497
_refine_ls_R_factor_gt 0.0414
_refine_ls_shift/su_max 0.000
_refine_ls_shift/su_mean 0.000
_refine_ls_structure_factor_coef Fsqd
_refine_ls_weighting_details 'calc w=1/[\s^2^(Fo^2^)+(0.0687P)^2^+0.3119P] where P=(Fo^2^+2Fc^2^)/3'
_refine_ls_weighting_scheme calc
_refine_ls_wR_factor_gt 0.1121
_refine_ls_wR_factor_ref 0.1204
_reflns_number_gt 3133
_reflns_number_total 3496
_reflns_threshold_expression I>2\s(I)
_cod_data_source_file su5520sup1.cif
_cod_data_source_block I
_cod_original_sg_symbol_H-M 'P 21/c'
_cod_database_code 2311599

loop_
_symmetry_equiv_pos_site_id
_symmetry_equiv_pos_as_xyz
1 x,y,z
2 -x,1/2+y,1/2-z
3 -x,-y,-z
4 x,1/2-y,1/2+z

loop_
_atom_site_aniso_label
_atom_site_aniso_U_11
_atom_site_aniso_U_22
_atom_site_aniso_U_33
_atom_site_aniso_U_12
_atom_site_aniso_U_13
_atom_site_aniso_U_23
O1 0.0200(4) 0.0170(4) 0.0090(3) 0.0052(3) -0.0008(3) -0.0008(3)
O2 0.0581(7) 0.0226(4) 0.0179(4) 0.0205(4) -0.0097(4) -0.0078(3)
O3 0.0325(5) 0.0174(4) 0.0160(4) 0.0090(3) 0.0003(3) -0.0014(3)
O4 0.0256(4) 0.0266(4) 0.0150(4) 0.0018(3) 0.0018(3) -0.0064(3)
O5 0.0366(5) 0.0313(5) 0.0149(4) 0.0113(4) -0.0048(4) 0.0036(3)
N1 0.0159(4) 0.0219(4) 0.0115(4) 0.0000(3) 0.0015(3) 0.0007(3)
C1 0.0155(5) 0.0123(4) 0.0142(5) -0.0001(3) 0.0017(4) 0.0004(3)
C2 0.0142(5) 0.0138(4) 0.0137(5) 0.0008(3) 0.0012(4) 0.0032(3)
C3 0.0120(4) 0.0171(4) 0.0093(4) -0.0018(3) 0.0015(3) 0.0007(3)
C4 0.0142(4) 0.0138(4) 0.0128(4) 0.0007(3) 0.0026(4) -0.0012(3)
C5 0.0130(4) 0.0128(4) 0.0119(4) 0.0016(3) 0.0010(3) 0.0007(3)
C6 0.0117(4) 0.0126(4) 0.0119(4) -0.0012(3) 0.0012(3) -0.0005(3)
C7 0.0171(5) 0.0145(4) 0.0120(4) 0.0007(4) -0.0012(4) -0.0007(3)
C8 0.0184(5) 0.0149(4) 0.0089(4) 0.0024(4) 0.0010(4) -0.0004(3)
C9 0.0139(4) 0.0142(4) 0.0112(4) -0.0001(3) 0.0020(4) 0.0019(3)
C10 0.0115(4) 0.0144(4) 0.0106(4) -0.0010(3) 0.0021(3) 0.0002(3)
C11 0.0136(4) 0.0151(4) 0.0129(5) 0.0012(3) 0.0022(4) 0.0021(3)
C12 0.0142(5) 0.0207(5) 0.0118(5) -0.0004(4) 0.0007(4) 0.0030(4)
C13 0.0180(5) 0.0209(5) 0.0109(4) -0.0024(4) 0.0022(4) -0.0011(4)
C14 0.0203(5) 0.0156(5) 0.0128(5) 0.0002(4) 0.0041(4) -0.0012(4)
C15 0.0157(5) 0.0142(4) 0.0113(4) 0.0004(3) 0.0027(4) 0.0015(3)

loop_
_atom_site_type_symbol
_atom_site_label
_atom_site_fract_x
_atom_site_fract_y
_atom_site_fract_z
_atom_site_U_iso_or_equiv
_atom_site_thermal_displace_type
_atom_site_calc_flag
_atom_site_refinement_flags
_atom_site_occupancy
O O1 0.14827(11) 0.38115(4) 0.37625(9) 0.0160(2) Uani d . 1.000
O O2 0.34743(16) 0.30646(4) 0.58368(11) 0.0357(3) Uani d . 1.000
O O3 -0.02999(13) 0.46698(4) 0.29186(10) 0.0227(3) Uani d . 1.000
O O4 0.55675(12) 0.44140(4) 1.40112(10) 0.0228(2) Uani d . 1.000
O O5 0.70482(14) 0.35199(5) 1.40652(11) 0.0292(3) Uani d . 1.000
N N1 0.59732(13) 0.39281(5) 1.33492(11) 0.0167(2) Uani d . 1.000
C C1 0.47223(14) 0.31711(5) 0.92088(13) 0.0142(3) Uani d . 1.000
C C2 0.54458(14) 0.32506(5) 1.08833(13) 0.0142(3) Uani d . 1.000
C C3 0.51595(14) 0.38305(5) 1.15843(12) 0.0129(2) Uani d . 1.000
C C4 0.41568(14) 0.43237(5) 1.06970(13) 0.0137(2) Uani d . 1.000
C C5 0.34479(14) 0.42390(5) 0.90160(12) 0.0128(2) Uani d . 1.000
C C6 0.37472(13) 0.36653(5) 0.82655(12) 0.0123(2) Uani d . 1.000
C C7 0.30848(15) 0.35532(5) 0.64525(13) 0.0152(3) Uani d . 1.000
C C8 0.19380(15) 0.40611(5) 0.54070(12) 0.0144(3) Uani d . 1.000
C C9 0.03139(14) 0.41587(5) 0.26299(12) 0.0132(2) Uani d . 1.000
C C10 -0.01390(13) 0.38341(5) 0.09985(12) 0.0122(2) Uani d . 1.000
C C11 -0.11222(14) 0.41756(5) -0.03566(13) 0.0140(3) Uani d . 1.000
C C12 -0.16055(14) 0.38880(5) -0.18959(13) 0.0159(3) Uani d . 1.000
C C13 -0.11199(15) 0.32571(5) -0.20797(13) 0.0168(3) Uani d . 1.000
C C14 -0.01248(15) 0.29164(5) -0.07323(13) 0.0162(3) Uani d . 1.000
C C15 0.03811(14) 0.32043(5) 0.08058(13) 0.0138(3) Uani d . 1.000
H H1 0.48900 0.27770 0.86970 0.0170 Uiso c R 1.000
H H2 0.61170 0.29180 1.15300 0.0170 Uiso c R 1.000
H H4 0.39580 0.47110 1.12250 0.0160 Uiso c R 1.000
H H5 0.27610 0.45710 0.83790 0.0150 Uiso c R 1.000
H H8A 0.07880 0.41510 0.58050 0.0170 Uiso c R 1.000
H H8B 0.26650 0.44600 0.54450 0.0170 Uiso c R 1.000
H H11 -0.14620 0.46060 -0.02260 0.0170 Uiso c R 1.000
H H12 -0.22660 0.41220 -0.28210 0.0190 Uiso c R 1.000
H H13 -0.14680 0.30570 -0.31290 0.0200 Uiso c R 1.000
H H14 0.02090 0.24860 -0.08660 0.0190 Uiso c R 1.000
H H15 0.10770 0.29740 0.17220 0.0170 Uiso c R 1.000

loop_
_atom_type_symbol
_atom_type_description
_atom_type_scat_dispersion_real
_atom_type_scat_dispersion_imag
_atom_type_scat_source
C C 0.0033 0.0016 ' International Tables Vol C Tables 4.2.6.8 and 6.1.1.4'
H H 0.0000 0.0000 ' International Tables Vol C Tables 4.2.6.8 and 6.1.1.4'
N N 0.0061 0.0033 ' International Tables Vol C Tables 4.2.6.8 and 6.1.1.4'
O O 0.0106 0.0060 ' International Tables Vol C Tables 4.2.6.8 and 6.1.1.4'

loop_
_geom_angle_atom_site_label_1
_geom_angle_atom_site_label_2
_geom_angle_atom_site_label_3
_geom_angle
_geom_angle_publ_flag
C8 O1 C9 116.69(8) no
O4 N1 O5 123.90(9) no
O4 N1 C3 118.53(9) no
O5 N1 C3 117.56(9) no
C2 C1 C6 120.58(10) no
C1 C2 C3 117.89(10) no
N1 C3 C2 118.40(9) no
N1 C3 C4 118.54(9) no
C2 C3 C4 123.06(9) no
C3 C4 C5 118.44(10) no
C4 C5 C6 119.88(9) no
C1 C6 C5 120.11(9) no
C1 C6 C7 117.39(9) no
C5 C6 C7 122.50(9) no
O2 C7 C6 120.33(10) no
O2 C7 C8 120.69(10) no
C6 C7 C8 118.98(9) no
O1 C8 C7 105.87(8) no
O1 C9 O3 123.56(9) no
O1 C9 C10 111.72(9) no
O3 C9 C10 124.72(9) no
C9 C10 C11 118.15(9) no
C9 C10 C15 121.80(9) no
C11 C10 C15 120.06(9) no
C10 C11 C12 120.11(10) no
C11 C12 C13 119.78(10) no
C12 C13 C14 120.25(10) no
C13 C14 C15 120.18(10) no
C10 C15 C14 119.60(10) no
C2 C1 H1 120.00 no
C6 C1 H1 120.00 no
C1 C2 H2 121.00 no
C3 C2 H2 121.00 no
C3 C4 H4 121.00 no
C5 C4 H4 121.00 no
C4 C5 H5 120.00 no
C6 C5 H5 120.00 no
O1 C8 H8A 111.00 no
O1 C8 H8B 111.00 no
C7 C8 H8A 111.00 no
C7 C8 H8B 111.00 no
H8A C8 H8B 109.00 no
C10 C11 H11 120.00 no
C12 C11 H11 120.00 no
C11 C12 H12 120.00 no
C13 C12 H12 120.00 no
C12 C13 H13 120.00 no
C14 C13 H13 120.00 no
C13 C14 H14 120.00 no
C15 C14 H14 120.00 no
C10 C15 H15 120.00 no
C14 C15 H15 120.00 no

loop_
_geom_bond_atom_site_label_1
_geom_bond_atom_site_label_2
_geom_bond_distance
_geom_bond_publ_flag
O1 C8 1.4324(12) no
O1 C9 1.3407(13) no
O2 C7 1.2087(14) no
O3 C9 1.2085(14) no
O4 N1 1.2267(13) no
O5 N1 1.2266(14) no
N1 C3 1.4706(13) no
C1 C2 1.3855(15) no
C1 C6 1.3988(15) no
C2 C3 1.3859(15) no
C3 C4 1.3853(15) no
C4 C5 1.3901(14) no
C5 C6 1.3962(15) no
C6 C7 1.4959(14) no
C7 C8 1.5096(15) no
C9 C10 1.4878(14) no
C10 C11 1.3945(14) no
C10 C15 1.3958(15) no
C11 C12 1.3879(15) no
C12 C13 1.3894(15) no
C13 C14 1.3923(15) no
C14 C15 1.3883(15) no
C1 H1 0.9500 no
C2 H2 0.9500 no
C4 H4 0.9500 no
C5 H5 0.9500 no
C8 H8A 0.9900 no
C8 H8B 0.9900 no
C11 H11 0.9500 no
C12 H12 0.9500 no
C13 H13 0.9500 no
C14 H14 0.9500 no
C15 H15 0.9500 no

loop_
_geom_hbond_atom_site_label_D
_geom_hbond_atom_site_label_H
_geom_hbond_atom_site_label_A
_geom_hbond_site_symmetry_A
_geom_hbond_distance_DH
_geom_hbond_distance_HA
_geom_hbond_distance_DA
_geom_hbond_angle_DHA
_geom_hbond_publ_flag
C5 H5 O3 3_566 0.95 2.47 3.3967(14) 164 yes
C13 H13 O5 1_453 0.95 2.54 3.2361(14) 130 yes

loop_
_geom_torsion_atom_site_label_1
_geom_torsion_atom_site_label_2
_geom_torsion_atom_site_label_3
_geom_torsion_atom_site_label_4
_geom_torsion
_geom_torsion_publ_flag
C9 O1 C8 C7 174.08(9) no
C8 O1 C9 O3 2.69(15) no
C8 O1 C9 C10 -176.70(9) no
O4 N1 C3 C2 -172.74(10) no
O4 N1 C3 C4 7.80(15) no
O5 N1 C3 C2 8.46(15) no
O5 N1 C3 C4 -171.00(10) no
C6 C1 C2 C3 0.43(16) no
C2 C1 C6 C5 -1.83(16) no
C2 C1 C6 C7 177.27(10) no
C1 C2 C3 N1 -178.03(9) no
C1 C2 C3 C4 1.41(16) no
N1 C3 C4 C5 177.65(9) no
C2 C3 C4 C5 -1.79(16) no
C3 C4 C5 C6 0.33(15) no
C4 C5 C6 C1 1.43(15) no
C4 C5 C6 C7 -177.62(10) no
C1 C6 C7 O2 -3.72(16) no
C1 C6 C7 C8 176.74(10) no
C5 C6 C7 O2 175.36(11) no
C5 C6 C7 C8 -4.18(15) no
O2 C7 C8 O1 1.88(15) no
C6 C7 C8 O1 -178.58(9) no
O1 C9 C10 C11 -171.02(9) no
O1 C9 C10 C15 9.44(14) no
O3 C9 C10 C11 9.60(16) no
O3 C9 C10 C15 -169.95(11) no
C9 C10 C11 C12 -178.79(10) no
C15 C10 C11 C12 0.77(15) no
C9 C10 C15 C14 178.01(10) no
C11 C10 C15 C14 -1.52(15) no
C10 C11 C12 C13 0.53(16) no
C11 C12 C13 C14 -1.06(16) no
C12 C13 C14 C15 0.30(17) no
C13 C14 C15 C10 0.99(16) no
